data_1547166
loop_
_publ_author_name
'Shoyama, Kazutaka'
'Schmidt, David'
'Mahl, Magnus'
'W\"urthner, Frank'

_publ_section_title
;
 Electron-Poor Bowl-Shaped Polycyclic Aromatic Dicarboximides: Synthesis,
 Crystal Structures, and Optical and Redox Properties.
;
_journal_issue 19
_journal_name_full 'Organic letters'
_journal_page_first 5328
_journal_page_last 5331
_journal_paper_doi 10.1021/acs.orglett.7b02618
_journal_volume 19
_journal_year 2017
_chemical_formula_moiety 'C44 H29 N O2, C2 H2 Cl4'
_chemical_formula_sum 'C46 H31 Cl4 N O2'
_chemical_formula_weight 771.52
_space_group_crystal_system orthorhombic
_space_group_IT_number 60
_space_group_name_Hall '-P 2n 2ab'
_space_group_name_H-M_alt 'P b c n'
_symmetry_space_group_name_Hall '-P 2n 2ab'
_symmetry_space_group_name_H-M 'P b c n'
_atom_sites_solution_hydrogens geom
_audit_creation_method SHELXL-2014/7
_cell_angle_alpha 90
_cell_angle_beta 90
_cell_angle_gamma 90
_cell_formula_units_Z 8
_cell_length_a 24.3391(6)
_cell_length_b 8.2990(2)
_cell_length_c 35.4906(8)
_cell_measurement_reflns_used 9475
_cell_measurement_temperature 100(2)
_cell_measurement_theta_max 72.26
_cell_measurement_theta_min 2.49
_cell_volume 7168.8(3)
_computing_cell_refinement 'Bruker SAINT'
_computing_data_collection 'Bruker APEX3'
_computing_data_reduction 'Bruker SAINT'
_computing_molecular_graphics 'Bruker SHELXTL'
_computing_publication_material 'Bruker SHELXTL'
_computing_structure_refinement 'SHELXL-2014/7 (Sheldrick, 2014)'
_computing_structure_solution 'SHELXS-97 (Sheldrick 2008)'
_diffrn_ambient_temperature 100(2)
_diffrn_measured_fraction_theta_full 0.999
_diffrn_measured_fraction_theta_max 0.997
_diffrn_measurement_device_type Bruker-Kappa-D8Quest_Photon100
_diffrn_measurement_method omega_and_phi_scan
_diffrn_radiation_type CuK\a
_diffrn_radiation_wavelength 1.54178
_diffrn_reflns_av_R_equivalents 0.0698
_diffrn_reflns_av_unetI/netI 0.0482
_diffrn_reflns_Laue_measured_fraction_full 0.999
_diffrn_reflns_Laue_measured_fraction_max 0.997
_diffrn_reflns_limit_h_max 26
_diffrn_reflns_limit_h_min -30
_diffrn_reflns_limit_k_max 8
_diffrn_reflns_limit_k_min -10
_diffrn_reflns_limit_l_max 43
_diffrn_reflns_limit_l_min -43
_diffrn_reflns_number 35954
_diffrn_reflns_point_group_measured_fraction_full 0.999
_diffrn_reflns_point_group_measured_fraction_max 0.997
_diffrn_reflns_theta_full 67.679
_diffrn_reflns_theta_max 72.340
_diffrn_reflns_theta_min 2.490
_diffrn_source Cu/K(alpha)_ImuS_Microsource
_exptl_absorpt_coefficient_mu 3.336
_exptl_absorpt_correction_T_max 0.7536
_exptl_absorpt_correction_T_min 0.5388
_exptl_absorpt_correction_type multi-scan
_exptl_absorpt_process_details Bruker-SADABS
_exptl_crystal_colour orange
_exptl_crystal_density_diffrn 1.430
_exptl_crystal_description plate
_exptl_crystal_F_000 3184
_exptl_crystal_size_max 0.544
_exptl_crystal_size_mid 0.217
_exptl_crystal_size_min 0.035
_refine_diff_density_max 0.589
_refine_diff_density_min -0.368
_refine_diff_density_rms 0.070
_refine_ls_extinction_method none
_refine_ls_goodness_of_fit_ref 1.099
_refine_ls_hydrogen_treatment constr
_refine_ls_matrix_type full
_refine_ls_number_parameters 482
_refine_ls_number_reflns 7073
_refine_ls_number_restraints 0
_refine_ls_restrained_S_all 1.099
_refine_ls_R_factor_all 0.0730
_refine_ls_R_factor_gt 0.0551
_refine_ls_shift/su_max 0.000
_refine_ls_shift/su_mean 0.000
_refine_ls_structure_factor_coef Fsqd
_refine_ls_weighting_details 'w=1/[\s^2^(Fo^2^)+(0.0475P)^2^+8.2916P] where P=(Fo^2^+2Fc^2^)/3'
_refine_ls_weighting_scheme calc
_refine_ls_wR_factor_gt 0.1198
_refine_ls_wR_factor_ref 0.1272
_reflns_Friedel_coverage 0.000
_reflns_number_gt 5639
_reflns_number_total 7073
_reflns_threshold_expression 'I > 2\s(I)'
_cod_data_source_file ol7b02618_si_002.cif
_cod_data_source_block Bowl_1
_cod_depositor_comments 'Adding full bibliography for 1547166--1547167.cif.'
_cod_database_code 1547166
_shelx_shelxl_version_number 2014/7
_shelx_space_group_comment
;
The symmetry employed for this shelxl refinement is uniquely defined
by the following loop, which should always be used as a source of
symmetry information in preference to the above space-group names.
They are only intended as comments.
;
_shelx_estimated_absorpt_t_min 0.264
_shelx_estimated_absorpt_t_max 0.892

loop_
_space_group_symop_operation_xyz
'x, y, z'
'-x+1/2, -y+1/2, z+1/2'
'-x, y, -z+1/2'
'x+1/2, -y+1/2, -z'
'-x, -y, -z'
'x-1/2, y-1/2, -z-1/2'
'x, -y, z-1/2'
'-x-1/2, y-1/2, z'

loop_
_atom_site_label
_atom_site_type_symbol
_atom_site_fract_x
_atom_site_fract_y
_atom_site_fract_z
_atom_site_U_iso_or_equiv
_atom_site_adp_type
_atom_site_occupancy
_atom_site_site_symmetry_order
_atom_site_calc_flag
_atom_site_refinement_flags_posn
_atom_site_refinement_flags_adp
Cl1 Cl 0.24201(3) -0.08143(10) 0.32354(2) 0.03307(19) Uani 1 1 d . .
Cl2 Cl 0.24276(3) -0.06147(9) 0.24218(2) 0.02811(17) Uani 1 1 d . .
Cl3 Cl 0.34736(3) -0.25253(9) 0.28063(2) 0.02945(17) Uani 1 1 d . .
Cl4 Cl 0.37074(3) 0.06044(10) 0.24742(2) 0.03294(18) Uani 1 1 d . .
O1 O 0.33905(8) 0.1507(3) 0.36082(6) 0.0259(5) Uani 1 1 d . .
O2 O 0.49487(8) 0.2156(3) 0.42960(6) 0.0267(5) Uani 1 1 d . .
N1 N 0.41664(9) 0.1814(3) 0.39574(6) 0.0179(5) Uani 1 1 d . .
C1 C 0.36030(11) 0.2031(3) 0.38961(8) 0.0181(5) Uani 1 1 d . .
C2 C 0.32889(12) 0.2887(3) 0.41889(7) 0.0177(5) Uani 1 1 d . .
C3 C 0.27326(11) 0.3033(3) 0.41495(8) 0.0186(5) Uani 1 1 d . .
H3 H 0.2553 0.2561 0.3939 0.022 Uiso 1 1 calc R U
C4 C 0.24286(11) 0.3873(3) 0.44179(8) 0.0192(5) Uani 1 1 d . .
H4 H 0.2042 0.3964 0.4387 0.023 Uiso 1 1 calc R U
C5 C 0.26739(11) 0.4580(3) 0.47285(7) 0.0171(5) Uani 1 1 d . .
C6 C 0.23553(11) 0.5441(3) 0.50141(7) 0.0155(5) Uani 1 1 d . .
C7 C 0.17869(11) 0.5259(3) 0.50682(7) 0.0175(5) Uani 1 1 d . .
H7 H 0.1585 0.4611 0.4896 0.021 Uiso 1 1 calc R U
C8 C 0.15010(11) 0.6018(3) 0.53743(8) 0.0193(5) Uani 1 1 d . .
C9 C 0.09940(12) 0.5553(4) 0.55565(8) 0.0231(6) Uani 1 1 d . .
H9 H 0.0737 0.4906 0.5423 0.028 Uiso 1 1 calc R U
C10 C 0.08758(12) 0.6033(4) 0.59206(8) 0.0243(6) Uani 1 1 d . .
H10 H 0.0542 0.5681 0.6032 0.029 Uiso 1 1 calc R U
C11 C 0.12421(12) 0.7054(4) 0.61394(8) 0.0220(6) Uani 1 1 d . .
C12 C 0.12875(12) 0.7232(4) 0.65438(8) 0.0254(6) Uani 1 1 d . .
H12 H 0.0980 0.6975 0.6698 0.030 Uiso 1 1 calc R U
C13 C 0.17657(13) 0.7767(4) 0.67124(8) 0.0253(6) Uani 1 1 d . .
H13 H 0.1776 0.7879 0.6979 0.030 Uiso 1 1 calc R U
C14 C 0.22504(13) 0.8162(4) 0.64958(8) 0.0240(6) Uani 1 1 d . .
C15 C 0.28208(13) 0.8156(4) 0.66097(8) 0.0276(7) Uani 1 1 d . .
H15 H 0.2907 0.8321 0.6868 0.033 Uiso 1 1 calc R U
C16 C 0.32473(13) 0.7919(4) 0.63571(8) 0.0242(6) Uani 1 1 d . .
H16 H 0.3616 0.7914 0.6446 0.029 Uiso 1 1 calc R U
C17 C 0.31388(12) 0.7678(3) 0.59566(8) 0.0193(6) Uani 1 1 d . .
C18 C 0.34691(12) 0.6844(3) 0.56832(8) 0.0199(5) Uani 1 1 d . .
H18 H 0.3851 0.6713 0.5730 0.024 Uiso 1 1 calc R U
C19 C 0.32469(12) 0.6218(3) 0.53501(7) 0.0177(5) Uani 1 1 d . .
C20 C 0.35526(11) 0.5187(3) 0.50858(7) 0.0169(5) Uani 1 1 d . .
C21 C 0.41102(11) 0.4870(3) 0.51246(8) 0.0185(5) Uani 1 1 d . .
H21 H 0.4302 0.5313 0.5333 0.022 Uiso 1 1 calc R U
C22 C 0.43966(11) 0.3922(3) 0.48666(8) 0.0195(6) Uani 1 1 d . .
H22 H 0.4775 0.3697 0.4907 0.023 Uiso 1 1 calc R U
C23 C 0.41344(12) 0.3305(3) 0.45524(8) 0.0177(5) Uani 1 1 d . .
C24 C 0.44586(11) 0.2395(3) 0.42698(8) 0.0176(5) Uani 1 1 d . .
C25 C 0.35658(11) 0.3553(3) 0.45054(7) 0.0174(5) Uani 1 1 d . .
C26 C 0.32618(11) 0.4467(3) 0.47753(7) 0.0159(5) Uani 1 1 d . .
C27 C 0.26691(11) 0.6405(3) 0.52739(7) 0.0170(5) Uani 1 1 d . .
C28 C 0.23742(11) 0.7350(3) 0.55189(7) 0.0173(5) Uani 1 1 d . .
C29 C 0.18048(12) 0.7166(3) 0.55677(7) 0.0178(5) Uani 1 1 d . .
C30 C 0.16745(12) 0.7677(3) 0.59384(8) 0.0197(6) Uani 1 1 d . .
C31 C 0.21675(12) 0.8209(3) 0.61108(8) 0.0208(6) Uani 1 1 d . .
C32 C 0.26037(12) 0.7985(3) 0.58510(8) 0.0199(6) Uani 1 1 d . .
C41 C 0.44531(11) 0.0847(3) 0.36790(8) 0.0190(5) Uani 1 1 d . .
C42 C 0.47276(11) 0.1600(3) 0.33823(8) 0.0189(6) Uani 1 1 d . .
C43 C 0.49734(12) 0.0622(4) 0.31097(8) 0.0232(6) Uani 1 1 d . .
H43 H 0.5169 0.1103 0.2907 0.028 Uiso 1 1 calc R U
C44 C 0.49350(12) -0.1037(3) 0.31312(8) 0.0224(6) Uani 1 1 d . .
H44 H 0.5099 -0.1684 0.2941 0.027 Uiso 1 1 calc R U
C45 C 0.46594(12) -0.1765(3) 0.34278(8) 0.0221(6) Uani 1 1 d . .
H45 H 0.4641 -0.2907 0.3441 0.026 Uiso 1 1 calc R U
C46 C 0.44082(11) -0.0836(3) 0.37074(8) 0.0198(6) Uani 1 1 d . .
C47 C 0.47532(12) 0.3428(3) 0.33428(8) 0.0215(6) Uani 1 1 d . .
H47 H 0.4571 0.3909 0.3569 0.026 Uiso 1 1 calc R U
C48 C 0.53474(15) 0.4016(4) 0.33355(13) 0.0461(10) Uani 1 1 d . .
H48A H 0.5538 0.3538 0.3120 0.069 Uiso 1 1 calc R U
H48B H 0.5532 0.3696 0.3569 0.069 Uiso 1 1 calc R U
H48C H 0.5353 0.5193 0.3313 0.069 Uiso 1 1 calc R U
C49 C 0.44353(16) 0.3978(4) 0.29943(10) 0.0384(8) Uani 1 1 d . .
H49A H 0.4600 0.3498 0.2769 0.058 Uiso 1 1 calc R U
H49B H 0.4451 0.5156 0.2975 0.058 Uiso 1 1 calc R U
H49C H 0.4051 0.3634 0.3015 0.058 Uiso 1 1 calc R U
C50 C 0.41026(13) -0.1651(4) 0.40293(9) 0.0248(6) Uani 1 1 d . .
H50 H 0.3870 -0.0811 0.4153 0.030 Uiso 1 1 calc R U
C51 C 0.37181(14) -0.2975(4) 0.38899(10) 0.0328(7) Uani 1 1 d . .
H51A H 0.3471 -0.2533 0.3698 0.049 Uiso 1 1 calc R U
H51B H 0.3502 -0.3389 0.4102 0.049 Uiso 1 1 calc R U
H51C H 0.3935 -0.3852 0.3780 0.049 Uiso 1 1 calc R U
C52 C 0.44980(17) -0.2293(6) 0.43267(11) 0.0527(11) Uani 1 1 d . .
H52A H 0.4722 -0.3158 0.4218 0.079 Uiso 1 1 calc R U
H52B H 0.4288 -0.2715 0.4541 0.079 Uiso 1 1 calc R U
H52C H 0.4738 -0.1419 0.4413 0.079 Uiso 1 1 calc R U
C61 C 0.27580(13) 0.0028(4) 0.28393(8) 0.0257(6) Uani 1 1 d . .
H61 H 0.2728 0.1228 0.2855 0.031 Uiso 1 1 calc R U
C62 C 0.33679(13) -0.0422(3) 0.28475(8) 0.0247(6) Uani 1 1 d . .
H62 H 0.3528 -0.0051 0.3092 0.030 Uiso 1 1 calc R U

loop_
_atom_site_aniso_label
_atom_site_aniso_U_11
_atom_site_aniso_U_22
_atom_site_aniso_U_33
_atom_site_aniso_U_23
_atom_site_aniso_U_13
_atom_site_aniso_U_12
Cl1 0.0358(4) 0.0360(4) 0.0275(4) 0.0026(3) 0.0101(3) -0.0037(3)
Cl2 0.0244(4) 0.0329(4) 0.0270(3) 0.0023(3) -0.0020(3) 0.0023(3)
Cl3 0.0287(4) 0.0264(3) 0.0333(4) -0.0026(3) -0.0071(3) 0.0051(3)
Cl4 0.0268(4) 0.0421(4) 0.0299(4) 0.0036(3) 0.0038(3) -0.0081(3)
O1 0.0206(11) 0.0345(11) 0.0226(10) -0.0092(9) -0.0045(9) 0.0037(9)
O2 0.0177(10) 0.0367(11) 0.0257(11) -0.0076(9) -0.0008(8) 0.0033(9)
N1 0.0147(11) 0.0196(11) 0.0194(11) -0.0023(9) 0.0012(9) 0.0018(9)
C1 0.0176(14) 0.0181(12) 0.0186(13) 0.0021(10) 0.0009(11) 0.0022(11)
C2 0.0174(13) 0.0186(12) 0.0171(12) 0.0010(10) 0.0009(11) 0.0002(10)
C3 0.0176(13) 0.0216(13) 0.0167(12) -0.0007(10) -0.0028(11) 0.0011(11)
C4 0.0149(13) 0.0204(13) 0.0223(13) 0.0016(10) -0.0013(11) 0.0021(11)
C5 0.0190(13) 0.0137(11) 0.0185(13) 0.0020(10) 0.0000(10) 0.0010(10)
C6 0.0175(13) 0.0145(12) 0.0146(12) 0.0037(9) -0.0002(10) 0.0023(10)
C7 0.0172(13) 0.0164(12) 0.0188(13) 0.0013(10) -0.0026(11) 0.0030(10)
C8 0.0159(13) 0.0217(13) 0.0202(13) 0.0054(10) -0.0019(11) 0.0035(11)
C9 0.0180(14) 0.0255(14) 0.0256(14) 0.0006(11) -0.0005(12) 0.0046(12)
C10 0.0148(13) 0.0317(15) 0.0263(15) 0.0029(12) 0.0031(11) 0.0045(12)
C11 0.0167(14) 0.0267(14) 0.0226(14) 0.0011(11) 0.0034(11) 0.0080(11)
C12 0.0192(14) 0.0350(16) 0.0220(14) 0.0019(12) 0.0075(12) 0.0062(12)
C13 0.0241(16) 0.0335(16) 0.0182(13) -0.0034(12) 0.0029(12) 0.0038(13)
C14 0.0264(16) 0.0255(14) 0.0202(14) -0.0030(11) 0.0030(12) 0.0038(12)
C15 0.0275(16) 0.0354(16) 0.0197(14) -0.0055(12) 0.0000(12) -0.0015(14)
C16 0.0225(15) 0.0278(14) 0.0223(14) -0.0071(11) -0.0023(12) -0.0027(12)
C17 0.0214(14) 0.0200(13) 0.0166(13) -0.0023(10) 0.0019(11) -0.0045(11)
C18 0.0168(13) 0.0217(13) 0.0211(13) 0.0005(11) 0.0013(11) -0.0029(11)
C19 0.0205(14) 0.0157(12) 0.0168(13) 0.0017(10) 0.0030(11) -0.0039(10)
C20 0.0177(13) 0.0156(12) 0.0173(13) 0.0023(10) 0.0010(10) -0.0024(10)
C21 0.0182(13) 0.0192(12) 0.0182(13) -0.0005(10) -0.0004(11) -0.0035(11)
C22 0.0122(13) 0.0241(13) 0.0222(13) 0.0009(11) -0.0004(11) -0.0001(11)
C23 0.0200(14) 0.0155(12) 0.0176(13) 0.0004(10) 0.0010(11) 0.0000(11)
C24 0.0143(13) 0.0187(12) 0.0197(13) 0.0022(10) -0.0006(11) 0.0002(11)
C25 0.0178(14) 0.0176(12) 0.0169(13) 0.0020(10) 0.0000(11) 0.0001(11)
C26 0.0180(13) 0.0143(11) 0.0154(12) 0.0032(10) 0.0030(10) -0.0007(10)
C27 0.0191(14) 0.0150(12) 0.0170(12) 0.0032(10) 0.0022(10) -0.0009(10)
C28 0.0207(14) 0.0136(11) 0.0176(12) 0.0029(10) 0.0026(11) 0.0006(10)
C29 0.0190(14) 0.0182(12) 0.0163(12) 0.0040(10) 0.0008(11) 0.0064(11)
C30 0.0195(14) 0.0189(13) 0.0206(13) -0.0003(10) 0.0010(11) 0.0056(11)
C31 0.0237(15) 0.0175(12) 0.0212(14) -0.0013(10) 0.0029(12) 0.0019(11)
C32 0.0221(15) 0.0167(12) 0.0208(13) -0.0002(10) 0.0030(11) -0.0014(11)
C41 0.0152(13) 0.0220(13) 0.0197(13) -0.0021(10) -0.0010(11) 0.0025(11)
C42 0.0146(13) 0.0205(13) 0.0215(13) 0.0005(10) -0.0014(11) 0.0019(11)
C43 0.0221(14) 0.0274(14) 0.0200(13) 0.0010(11) 0.0037(12) 0.0015(12)
C44 0.0185(14) 0.0243(14) 0.0244(14) -0.0061(11) 0.0008(12) 0.0054(11)
C45 0.0196(14) 0.0190(13) 0.0275(15) -0.0031(11) -0.0028(12) 0.0018(11)
C46 0.0132(13) 0.0218(13) 0.0245(14) 0.0005(11) -0.0001(11) 0.0010(11)
C47 0.0195(14) 0.0214(14) 0.0236(14) 0.0009(11) 0.0032(11) 0.0014(12)
C48 0.0266(18) 0.0236(16) 0.088(3) 0.0000(18) 0.0019(19) -0.0041(14)
C49 0.054(2) 0.0236(15) 0.0374(18) 0.0029(14) -0.0110(17) 0.0055(15)
C50 0.0232(15) 0.0238(14) 0.0273(15) 0.0023(12) 0.0045(12) 0.0014(12)
C51 0.0296(17) 0.0309(16) 0.0379(18) 0.0017(14) 0.0086(15) -0.0074(14)
C52 0.038(2) 0.074(3) 0.046(2) 0.034(2) -0.0056(18) -0.017(2)
C61 0.0282(16) 0.0246(14) 0.0243(14) -0.0002(12) 0.0028(12) -0.0014(13)
C62 0.0281(16) 0.0240(14) 0.0219(14) -0.0029(11) 0.0001(12) 0.0005(12)

loop_
_atom_type_symbol
_atom_type_description
_atom_type_scat_dispersion_real
_atom_type_scat_dispersion_imag
_atom_type_scat_source
C C 0.0181 0.0091 'International Tables Vol C Tables 4.2.6.8 and 6.1.1.4'
H H 0.0000 0.0000 'International Tables Vol C Tables 4.2.6.8 and 6.1.1.4'
N N 0.0311 0.0180 'International Tables Vol C Tables 4.2.6.8 and 6.1.1.4'
O O 0.0492 0.0322 'International Tables Vol C Tables 4.2.6.8 and 6.1.1.4'
Cl Cl 0.3639 0.7018 'International Tables Vol C Tables 4.2.6.8 and 6.1.1.4'

loop_
_geom_angle_atom_site_label_1
_geom_angle_atom_site_label_2
_geom_angle_atom_site_label_3
_geom_angle
C1 N1 C24 125.1(2)
C1 N1 C41 115.9(2)
C24 N1 C41 119.0(2)
O1 C1 N1 119.8(2)
O1 C1 C2 122.7(3)
N1 C1 C2 117.4(2)
C3 C2 C25 121.1(3)
C3 C2 C1 119.0(2)
C25 C2 C1 119.9(3)
C2 C3 C4 120.0(3)
C2 C3 H3 120.0
C4 C3 H3 120.0
C5 C4 C3 121.8(3)
C5 C4 H4 119.1
C3 C4 H4 119.1
C4 C5 C26 119.4(2)
C4 C5 C6 122.0(2)
C26 C5 C6 118.5(2)
C7 C6 C27 119.6(2)
C7 C6 C5 124.3(2)
C27 C6 C5 115.7(2)
C6 C7 C8 122.2(2)
C6 C7 H7 118.9
C8 C7 H7 118.9
C29 C8 C7 114.7(3)
C29 C8 C9 114.6(3)
C7 C8 C9 129.4(3)
C10 C9 C8 121.2(3)
C10 C9 H9 119.4
C8 C9 H9 119.4
C9 C10 C11 122.6(3)
C9 C10 H10 118.7
C11 C10 H10 118.7
C30 C11 C12 114.7(3)
C30 C11 C10 114.3(3)
C12 C11 C10 129.5(3)
C13 C12 C11 121.8(3)
C13 C12 H12 119.1
C11 C12 H12 119.1
C12 C13 C14 122.0(3)
C12 C13 H13 119.0
C14 C13 H13 119.0
C31 C14 C13 114.4(3)
C31 C14 C15 114.6(3)
C13 C14 C15 129.3(3)
C16 C15 C14 122.6(3)
C16 C15 H15 118.7
C14 C15 H15 118.7
C15 C16 C17 120.9(3)
C15 C16 H16 119.5
C17 C16 H16 119.5
C32 C17 C18 115.7(2)
C32 C17 C16 114.2(3)
C18 C17 C16 128.5(3)
C19 C18 C17 122.2(3)
C19 C18 H18 118.9
C17 C18 H18 118.9
C18 C19 C27 119.7(3)
C18 C19 C20 124.0(3)
C27 C19 C20 115.9(2)
C21 C20 C26 118.5(2)
C21 C20 C19 122.8(2)
C26 C20 C19 118.7(2)
C20 C21 C22 122.0(3)
C20 C21 H21 119.0
C22 C21 H21 119.0
C23 C22 C21 120.5(3)
C23 C22 H22 119.7
C21 C22 H22 119.7
C22 C23 C25 119.7(3)
C22 C23 C24 119.2(3)
C25 C23 C24 121.1(2)
O2 C24 N1 120.2(2)
O2 C24 C23 123.7(3)
N1 C24 C23 116.1(2)
C23 C25 C2 120.2(2)
C23 C25 C26 120.5(2)
C2 C25 C26 119.4(2)
C25 C26 C20 118.6(2)
C25 C26 C5 118.1(2)
C20 C26 C5 123.3(2)
C28 C27 C6 116.5(2)
C28 C27 C19 116.9(2)
C6 C27 C19 125.3(2)
C27 C28 C29 122.1(3)
C27 C28 C32 122.5(3)
C29 C28 C32 109.2(2)
C8 C29 C28 122.6(3)
C8 C29 C30 123.0(3)
C28 C29 C30 107.6(2)
C11 C30 C31 122.8(3)
C11 C30 C29 122.8(3)
C31 C30 C29 107.7(2)
C14 C31 C30 122.8(3)
C14 C31 C32 122.0(3)
C30 C31 C32 108.2(2)
C17 C32 C28 122.2(3)
C17 C32 C31 123.7(3)
C28 C32 C31 107.2(3)
C42 C41 C46 122.5(3)
C42 C41 N1 119.8(2)
C46 C41 N1 117.6(2)
C41 C42 C43 117.9(3)
C41 C42 C47 122.3(3)
C43 C42 C47 119.8(3)
C44 C43 C42 120.7(3)
C44 C43 H43 119.6
C42 C43 H43 119.6
C43 C44 C45 120.6(3)
C43 C44 H44 119.7
C45 C44 H44 119.7
C44 C45 C46 120.7(3)
C44 C45 H45 119.7
C46 C45 H45 119.7
C45 C46 C41 117.6(3)
C45 C46 C50 120.1(3)
C41 C46 C50 122.3(3)
C42 C47 C48 111.0(2)
C42 C47 C49 110.5(2)
C48 C47 C49 111.7(3)
C42 C47 H47 107.8
C48 C47 H47 107.8
C49 C47 H47 107.8
C47 C48 H48A 109.5
C47 C48 H48B 109.5
H48A C48 H48B 109.5
C47 C48 H48C 109.5
H48A C48 H48C 109.5
H48B C48 H48C 109.5
C47 C49 H49A 109.5
C47 C49 H49B 109.5
H49A C49 H49B 109.5
C47 C49 H49C 109.5
H49A C49 H49C 109.5
H49B C49 H49C 109.5
C46 C50 C52 111.5(3)
C46 C50 C51 112.1(3)
C52 C50 C51 111.1(3)
C46 C50 H50 107.3
C52 C50 H50 107.3
C51 C50 H50 107.3
C50 C51 H51A 109.5
C50 C51 H51B 109.5
H51A C51 H51B 109.5
C50 C51 H51C 109.5
H51A C51 H51C 109.5
H51B C51 H51C 109.5
C50 C52 H52A 109.5
C50 C52 H52B 109.5
H52A C52 H52B 109.5
C50 C52 H52C 109.5
H52A C52 H52C 109.5
H52B C52 H52C 109.5
C62 C61 Cl2 112.5(2)
C62 C61 Cl1 109.8(2)
Cl2 C61 Cl1 109.56(17)
C62 C61 H61 108.3
Cl2 C61 H61 108.3
Cl1 C61 H61 108.3
C61 C62 Cl3 112.3(2)
C61 C62 Cl4 108.6(2)
Cl3 C62 Cl4 110.06(16)
C61 C62 H62 108.6
Cl3 C62 H62 108.6
Cl4 C62 H62 108.6

loop_
_geom_bond_atom_site_label_1
_geom_bond_atom_site_label_2
_geom_bond_distance
Cl1 C61 1.772(3)
Cl2 C61 1.768(3)
Cl3 C62 1.770(3)
Cl4 C62 1.779(3)
O1 C1 1.225(3)
O2 C24 1.213(3)
N1 C1 1.400(4)
N1 C24 1.403(3)
N1 C41 1.452(3)
C1 C2 1.473(4)
C2 C3 1.367(4)
C2 C25 1.422(4)
C3 C4 1.393(4)
C3 H3 0.9500
C4 C5 1.384(4)
C4 H4 0.9500
C5 C26 1.444(4)
C5 C6 1.463(4)
C6 C7 1.405(4)
C6 C27 1.440(4)
C7 C8 1.436(4)
C7 H7 0.9500
C8 C29 1.388(4)
C8 C9 1.446(4)
C9 C10 1.382(4)
C9 H9 0.9500
C10 C11 1.455(4)
C10 H10 0.9500
C11 C30 1.373(4)
C11 C12 1.447(4)
C12 C13 1.382(4)
C12 H12 0.9500
C13 C14 1.446(4)
C13 H13 0.9500
C14 C31 1.382(4)
C14 C15 1.446(4)
C15 C16 1.386(4)
C15 H15 0.9500
C16 C17 1.460(4)
C16 H16 0.9500
C17 C32 1.379(4)
C17 C18 1.438(4)
C18 C19 1.400(4)
C18 H18 0.9500
C19 C27 1.440(4)
C19 C20 1.471(4)
C20 C21 1.389(4)
C20 C26 1.440(4)
C21 C22 1.394(4)
C21 H21 0.9500
C22 C23 1.383(4)
C22 H22 0.9500
C23 C25 1.409(4)
C23 C24 1.483(4)
C25 C26 1.428(4)
C27 C28 1.374(4)
C28 C29 1.405(4)
C28 C32 1.407(4)
C29 C30 1.418(4)
C30 C31 1.417(4)
C31 C32 1.418(4)
C41 C42 1.395(4)
C41 C46 1.405(4)
C42 C43 1.397(4)
C42 C47 1.525(4)
C43 C44 1.382(4)
C43 H43 0.9500
C44 C45 1.387(4)
C44 H44 0.9500
C45 C46 1.397(4)
C45 H45 0.9500
C46 C50 1.522(4)
C47 C48 1.527(4)
C47 C49 1.529(4)
C47 H47 1.0000
C48 H48A 0.9800
C48 H48B 0.9800
C48 H48C 0.9800
C49 H49A 0.9800
C49 H49B 0.9800
C49 H49C 0.9800
C50 C52 1.525(5)
C50 C51 1.526(4)
C50 H50 1.0000
C51 H51A 0.9800
C51 H51B 0.9800
C51 H51C 0.9800
C52 H52A 0.9800
C52 H52B 0.9800
C52 H52C 0.9800
C61 C62 1.531(4)
C61 H61 1.0000
C62 H62 1.0000

loop_
_geom_torsion_atom_site_label_1
_geom_torsion_atom_site_label_2
_geom_torsion_atom_site_label_3
_geom_torsion_atom_site_label_4
_geom_torsion
C24 N1 C1 O1 178.2(3)
C41 N1 C1 O1 -4.7(4)
C24 N1 C1 C2 -2.2(4)
C41 N1 C1 C2 174.9(2)
O1 C1 C2 C3 3.6(4)
N1 C1 C2 C3 -176.0(2)
O1 C1 C2 C25 -176.1(3)
N1 C1 C2 C25 4.3(4)
C25 C2 C3 C4 1.3(4)
C1 C2 C3 C4 -178.4(2)
C2 C3 C4 C5 0.1(4)
C3 C4 C5 C26 0.8(4)
C3 C4 C5 C6 -179.0(2)
C4 C5 C6 C7 19.3(4)
C26 C5 C6 C7 -160.5(2)
C4 C5 C6 C27 -167.0(2)
C26 C5 C6 C27 13.2(3)
C27 C6 C7 C8 0.6(4)
C5 C6 C7 C8 174.2(2)
C6 C7 C8 C29 11.3(4)
C6 C7 C8 C9 -154.9(3)
C29 C8 C9 C10 -9.9(4)
C7 C8 C9 C10 156.4(3)
C8 C9 C10 C11 1.4(4)
C9 C10 C11 C30 8.4(4)
C9 C10 C11 C12 -156.9(3)
C30 C11 C12 C13 -9.2(4)
C10 C11 C12 C13 156.0(3)
C11 C12 C13 C14 -0.8(5)
C12 C13 C14 C31 9.9(4)
C12 C13 C14 C15 -154.7(3)
C31 C14 C15 C16 -11.3(4)
C13 C14 C15 C16 153.2(3)
C14 C15 C16 C17 0.7(5)
C15 C16 C17 C32 10.7(4)
C15 C16 C17 C18 -154.1(3)
C32 C17 C18 C19 -7.2(4)
C16 C17 C18 C19 157.4(3)
C17 C18 C19 C27 0.0(4)
C17 C18 C19 C20 -172.1(2)
C18 C19 C20 C21 -6.6(4)
C27 C19 C20 C21 -179.0(2)
C18 C19 C20 C26 173.0(2)
C27 C19 C20 C26 0.5(3)
C26 C20 C21 C22 2.0(4)
C19 C20 C21 C22 -178.5(2)
C20 C21 C22 C23 2.3(4)
C21 C22 C23 C25 -4.0(4)
C21 C22 C23 C24 175.9(2)
C1 N1 C24 O2 -179.4(3)
C41 N1 C24 O2 3.6(4)
C1 N1 C24 C23 0.0(4)
C41 N1 C24 C23 -177.1(2)
C22 C23 C24 O2 -0.3(4)
C25 C23 C24 O2 179.6(3)
C22 C23 C24 N1 -179.6(2)
C25 C23 C24 N1 0.3(4)
C22 C23 C25 C2 -178.2(3)
C24 C23 C25 C2 1.9(4)
C22 C23 C25 C26 1.4(4)
C24 C23 C25 C26 -178.4(2)
C3 C2 C25 C23 176.1(3)
C1 C2 C25 C23 -4.2(4)
C3 C2 C25 C26 -3.6(4)
C1 C2 C25 C26 176.1(2)
C23 C25 C26 C20 2.8(4)
C2 C25 C26 C20 -177.5(2)
C23 C25 C26 C5 -175.4(2)
C2 C25 C26 C5 4.3(4)
C21 C20 C26 C25 -4.5(4)
C19 C20 C26 C25 176.0(2)
C21 C20 C26 C5 173.6(2)
C19 C20 C26 C5 -5.9(4)
C4 C5 C26 C25 -3.0(4)
C6 C5 C26 C25 176.8(2)
C4 C5 C26 C20 178.9(2)
C6 C5 C26 C20 -1.3(4)
C7 C6 C27 C28 -12.4(4)
C5 C6 C27 C28 173.5(2)
C7 C6 C27 C19 154.1(3)
C5 C6 C27 C19 -19.9(4)
C18 C19 C27 C28 6.7(4)
C20 C19 C27 C28 179.4(2)
C18 C19 C27 C6 -159.9(3)
C20 C19 C27 C6 12.9(4)
C6 C27 C28 C29 12.2(4)
C19 C27 C28 C29 -155.5(2)
C6 C27 C28 C32 161.5(2)
C19 C27 C28 C32 -6.3(4)
C7 C8 C29 C28 -12.0(4)
C9 C8 C29 C28 156.4(3)
C7 C8 C29 C30 -159.6(2)
C9 C8 C29 C30 8.8(4)
C27 C28 C29 C8 0.3(4)
C32 C28 C29 C8 -152.5(3)
C27 C28 C29 C30 152.2(3)
C32 C28 C29 C30 -0.7(3)
C12 C11 C30 C31 10.0(4)
C10 C11 C30 C31 -157.5(3)
C12 C11 C30 C29 157.8(3)
C10 C11 C30 C29 -9.7(4)
C8 C29 C30 C11 1.2(4)
C28 C29 C30 C11 -150.5(3)
C8 C29 C30 C31 153.1(3)
C28 C29 C30 C31 1.4(3)
C13 C14 C31 C30 -9.3(4)
C15 C14 C31 C30 157.6(3)
C13 C14 C31 C32 -156.4(3)
C15 C14 C31 C32 10.5(4)
C11 C30 C31 C14 -0.8(4)
C29 C30 C31 C14 -152.7(3)
C11 C30 C31 C32 150.3(3)
C29 C30 C31 C32 -1.6(3)
C18 C17 C32 C28 7.8(4)
C16 C17 C32 C28 -159.0(3)
C18 C17 C32 C31 155.1(3)
C16 C17 C32 C31 -11.8(4)
C27 C28 C32 C17 -1.2(4)
C29 C28 C32 C17 151.6(3)
C27 C28 C32 C31 -153.1(3)
C29 C28 C32 C31 -0.3(3)
C14 C31 C32 C17 1.1(4)
C30 C31 C32 C17 -150.2(3)
C14 C31 C32 C28 152.5(3)
C30 C31 C32 C28 1.2(3)
C1 N1 C41 C42 95.7(3)
C24 N1 C41 C42 -86.9(3)
C1 N1 C41 C46 -79.9(3)
C24 N1 C41 C46 97.4(3)
C46 C41 C42 C43 -1.3(4)
N1 C41 C42 C43 -176.7(2)
C46 C41 C42 C47 177.2(3)
N1 C41 C42 C47 1.7(4)
C41 C42 C43 C44 1.2(4)
C47 C42 C43 C44 -177.2(3)
C42 C43 C44 C45 -1.1(5)
C43 C44 C45 C46 1.0(4)
C44 C45 C46 C41 -0.9(4)
C44 C45 C46 C50 179.4(3)
C42 C41 C46 C45 1.1(4)
N1 C41 C46 C45 176.6(2)
C42 C41 C46 C50 -179.3(3)
N1 C41 C46 C50 -3.8(4)
C41 C42 C47 C48 122.0(3)
C43 C42 C47 C48 -59.6(4)
C41 C42 C47 C49 -113.4(3)
C43 C42 C47 C49 64.9(4)
C45 C46 C50 C52 78.4(4)
C41 C46 C50 C52 -101.2(4)
C45 C46 C50 C51 -46.9(4)
C41 C46 C50 C51 133.5(3)
Cl2 C61 C62 Cl3 -58.5(3)
Cl1 C61 C62 Cl3 63.8(2)
Cl2 C61 C62 Cl4 63.5(2)
Cl1 C61 C62 Cl4 -174.23(15)
